data_1010336
loop_
_publ_author_name
'Zachariasen, W'

_publ_section_title
;
The crystal structure of the modification C of the sesquioxides of the
rare earth metals, and of indium and thallium.
;
_journal_coden_ASTM NOGTAO
_journal_name_full 'Norsk Geologisk Tidsskrift'
_journal_page_first 310
_journal_page_last 316
_journal_volume 9
_journal_year 1927
_chemical_formula_structural 'Dy2 O3'
_chemical_formula_sum 'Dy2 O3'
_chemical_name_systematic 'Dysprosium oxide'
_space_group_IT_number 199
_symmetry_cell_setting cubic
_symmetry_Int_Tables_number 199
_symmetry_space_group_name_Hall 'I 2b 2c 3'
_symmetry_space_group_name_H-M 'I 21 3'
_cell_angle_alpha 90
_cell_angle_beta 90
_cell_angle_gamma 90
_cell_formula_units_Z 16
_cell_length_a 10.63
_cell_length_b 10.63
_cell_length_c 10.63
_cell_volume 1201.2
_cod_database_code 1010336

loop_
_symmetry_equiv_pos_as_xyz
x,y,z
y,z,x
z,x,y
1/2+x,1/2-y,-z
1/2+y,1/2-z,-x
1/2+z,1/2-x,-y
-x,1/2+y,1/2-z
-y,1/2+z,1/2-x
-z,1/2+x,1/2-y
1/2-x,-y,1/2+z
1/2-y,-z,1/2+x
1/2-z,-x,1/2+y
1/2+x,1/2+y,1/2+z
1/2+y,1/2+z,1/2+x
1/2+z,1/2+x,1/2+y
x,-y,1/2-z
y,-z,1/2-x
z,-x,1/2-y
1/2-x,y,-z
1/2-y,z,-x
1/2-z,x,-y
-x,1/2-y,z
-y,1/2-z,x
-z,1/2-x,y

loop_
_atom_site_label
_atom_site_type_symbol
_atom_site_symmetry_multiplicity
_atom_site_Wyckoff_symbol
_atom_site_fract_x
_atom_site_fract_y
_atom_site_fract_z
_atom_site_occupancy
_atom_site_attached_hydrogens
_atom_site_calc_flag
Dy1 Dy3+ 8 a 0.25 0.25 0.25 1. 0 d
Dy2 Dy3+ 12 b 0.021 0. 0.25 1. 0 d
Dy3 Dy3+ 12 b 0.542 0. 0.25 1. 0 d
O1 O2- 24 c 0.125 0.135 0.395 1. 0 d
O2 O2- 24 c 0.1 0.358 0.373 1. 0 d

loop_
_atom_type_symbol
_atom_type_oxidation_number
Dy3+ 3.000
O2- -2.000

loop_
_cod_related_entry_id
_cod_related_entry_database
_cod_related_entry_code
1 ChemSpider 140155
